data_4308724
loop_
_publ_author_name
'Natasza Sprutta'
'Sankar Prasad Rath'
'Marilyn M. Olmstead'
'Alan L. Balch'

_publ_section_title
;
Metal Complexes of meso-Amino-octaethylporphyrin and the Oxidation of
NiII(meso-amino-octaethylporphyrin)
;
_journal_name_full 'Inorganic Chemistry'
_journal_page_first 1452
_journal_page_last 1459
_journal_paper_doi 10.1021/ic0486623
_journal_volume 44
_journal_year 2005
_chemical_formula_moiety 'C36 H45 Cu N5'
_chemical_formula_sum 'C36 H45 Cu N5'
_chemical_formula_weight 611.31
_chemical_name_common Cu(OEP-NH2)
_chemical_name_systematic
; 
 ? 
;
_space_group_IT_number 2
_symmetry_cell_setting triclinic
_symmetry_space_group_name_Hall '-P 1'
_symmetry_space_group_name_H-M 'P -1'
_atom_sites_solution_hydrogens geom
_atom_sites_solution_primary direct
_atom_sites_solution_secondary difmap
_audit_creation_method SHELXL-97
_cell_angle_alpha 65.95(3)
_cell_angle_beta 89.64(3)
_cell_angle_gamma 86.76(3)
_cell_formula_units_Z 1
_cell_length_a 4.7346(9)
_cell_length_b 13.096(3)
_cell_length_c 13.422(3)
_cell_measurement_reflns_used 49
_cell_measurement_temperature 130(2)
_cell_measurement_theta_max 29.8
_cell_measurement_theta_min 4.0
_cell_volume 758.6(3)
_computing_cell_refinement 'Siemens P3-PC'
_computing_data_collection 'Siemens P3-PC'
_computing_data_reduction 'Siemens XDISK'
_computing_molecular_graphics 'SHELXTL 5.1 (Sheldrick, 1994)'
_computing_publication_material 'SHELXL-97 (Sheldrick, 1997)'
_computing_structure_refinement 'SHELXL-97 (Sheldrick, 1997)'
_computing_structure_solution 'SHELXS-97 (Sheldrick, 1990)'
_diffrn_ambient_temperature 130(2)
_diffrn_measured_fraction_theta_full 0.998
_diffrn_measured_fraction_theta_max 0.998
_diffrn_measurement_device_type 'Siemens P4'
_diffrn_measurement_method \w
_diffrn_radiation_monochromator 'nickel filter'
_diffrn_radiation_source 'Cu rotating anode'
_diffrn_radiation_type CuK\a
_diffrn_radiation_wavelength 1.54178
_diffrn_reflns_av_R_equivalents 0.0247
_diffrn_reflns_av_sigmaI/netI 0.0201
_diffrn_reflns_limit_h_max 5
_diffrn_reflns_limit_h_min -5
_diffrn_reflns_limit_k_max 14
_diffrn_reflns_limit_k_min -12
_diffrn_reflns_limit_l_max 14
_diffrn_reflns_limit_l_min 0
_diffrn_reflns_number 1957
_diffrn_reflns_theta_full 55.79
_diffrn_reflns_theta_max 55.79
_diffrn_reflns_theta_min 3.61
_diffrn_standards_decay_% 1.4
_diffrn_standards_interval_count 198
_diffrn_standards_number 2
_exptl_absorpt_coefficient_mu 1.266
_exptl_absorpt_correction_T_max 0.9055
_exptl_absorpt_correction_T_min 0.8427
_exptl_absorpt_correction_type refdelf
_exptl_absorpt_process_details
;XABS2, Parkin, S., Moezzi, B. and Hope, H. J. Appl. Crystallogr. 28 (1995)
53-56.
;
_exptl_crystal_colour violet
_exptl_crystal_density_diffrn 1.338
_exptl_crystal_density_method 'not measured'
_exptl_crystal_description needle
_exptl_crystal_F_000 325
_exptl_crystal_size_max 0.14
_exptl_crystal_size_mid 0.10
_exptl_crystal_size_min 0.08
_refine_diff_density_max 0.434
_refine_diff_density_min -0.316
_refine_diff_density_rms 0.057
_refine_ls_extinction_method none
_refine_ls_goodness_of_fit_ref 1.051
_refine_ls_hydrogen_treatment mixed
_refine_ls_matrix_type full
_refine_ls_number_parameters 206
_refine_ls_number_reflns 1943
_refine_ls_number_restraints 3
_refine_ls_restrained_S_all 1.050
_refine_ls_R_factor_all 0.0428
_refine_ls_R_factor_gt 0.0391
_refine_ls_shift/su_max 0.001
_refine_ls_shift/su_mean 0.000
_refine_ls_structure_factor_coef Fsqd
_refine_ls_weighting_details 'calc w=1/[\s^2^(Fo^2^)+(0.0481P)^2^+1.1603P] where P=(Fo^2^+2Fc^2^)/3'
_refine_ls_weighting_scheme calc
_refine_ls_wR_factor_gt 0.0963
_refine_ls_wR_factor_ref 0.1014
_reflns_number_gt 1802
_reflns_number_total 1943
_reflns_threshold_expression I>2\s(I)
_cod_data_source_file ic0486623si20050112_113330_3.cif
_cod_data_source_block ns01
_cod_depositor_comments
;
The following automatic conversions were performed:
'_symmetry_cell_setting' value 'Triclinic' changed to 'triclinic'
according to '/home/saulius/struct/CIF-dictionaries/cif_core.dic'
dictionary named 'cif_core.dic' version 2.4.1 from 2010-06-29.

Automatic conversion script
Id: cif_fix_enum 1527 2010-12-29 10:47:43Z saulius 
;
_cod_database_code 4308724

loop_
_symmetry_equiv_pos_as_xyz
'x, y, z'
'-x, -y, -z'

loop_
_atom_site_label
_atom_site_type_symbol
_atom_site_fract_x
_atom_site_fract_y
_atom_site_fract_z
_atom_site_U_iso_or_equiv
_atom_site_adp_type
_atom_site_occupancy
_atom_site_symmetry_multiplicity
_atom_site_calc_flag
_atom_site_refinement_flags
_atom_site_disorder_assembly
_atom_site_disorder_group
Cu1 Cu 0.5000 0.5000 0.5000 0.0202(2) Uani 1 2 d S . .
N1 N 0.8011(5) 0.43943(19) 0.42823(19) 0.0219(6) Uani 1 1 d . . .
N2 N 0.5991(5) 0.37037(19) 0.64285(19) 0.0217(6) Uani 1 1 d . . .
N3 N 1.2140(12) 0.1894(5) 0.6227(5) 0.0355(13) Uani 0.50 1 d PD A 1
H3B H 1.361(9) 0.206(6) 0.574(3) 0.043 Uiso 0.50 1 d PD B 1
H3A H 1.270(12) 0.171(6) 0.694(2) 0.043 Uiso 0.50 1 d PD C 1
C1 C 0.8646(6) 0.4852(2) 0.3186(2) 0.0217(7) Uani 1 1 d . . .
C2 C 1.0852(6) 0.4173(2) 0.2965(2) 0.0228(7) Uani 1 1 d . . .
C3 C 1.1583(6) 0.3312(2) 0.3930(2) 0.0245(7) Uani 1 1 d . . .
C4 C 0.9817(6) 0.3458(2) 0.4750(2) 0.0225(7) Uani 1 1 d . A .
C5 C 0.9832(6) 0.2743(2) 0.5856(2) 0.0239(7) Uani 1 1 d . . .
H5A H 1.1267 0.2135 0.6107 0.029 Uiso 0.50 1 d P D 2
C6 C 0.7983(6) 0.2821(2) 0.6625(2) 0.0224(7) Uani 1 1 d . A .
C7 C 0.7825(6) 0.2008(2) 0.7747(2) 0.0243(7) Uani 1 1 d . . .
C8 C 0.5785(6) 0.2422(2) 0.8227(2) 0.0246(7) Uani 1 1 d . . .
C9 C 0.5312(6) 0.6522(2) 0.2594(2) 0.0222(7) Uani 1 1 d . . .
C10 C 0.7430(6) 0.5841(2) 0.2424(2) 0.0237(7) Uani 1 1 d . . .
H10 H 0.8121 0.6082 0.1702 0.028 Uiso 1 1 calc R . .
C11 C 1.1978(7) 0.4374(3) 0.1854(3) 0.0311(8) Uani 1 1 d . . .
H11A H 1.4002 0.4114 0.1930 0.037 Uiso 1 1 calc R . .
H11B H 1.1850 0.5189 0.1395 0.037 Uiso 1 1 calc R . .
C12 C 1.0411(8) 0.3784(3) 0.1281(3) 0.0393(8) Uani 1 1 d . . .
H12A H 1.0508 0.2977 0.1734 0.059 Uiso 1 1 calc R . .
H12B H 1.1284 0.3925 0.0577 0.059 Uiso 1 1 calc R . .
H12C H 0.8428 0.4070 0.1162 0.059 Uiso 1 1 calc R . .
C13 C 1.3711(7) 0.2360(3) 0.4077(3) 0.0397(9) Uani 1 1 d . . .
H13A H 1.4866 0.2191 0.4744 0.048 Uiso 1 1 calc R . .
H13B H 1.4997 0.2596 0.3448 0.048 Uiso 1 1 calc R . .
C14 C 1.2345(8) 0.1302(3) 0.4170(3) 0.0456(9) Uani 1 1 d . . .
H14A H 1.1314 0.0995 0.4854 0.068 Uiso 1 1 calc R . .
H14B H 1.3814 0.0748 0.4161 0.068 Uiso 1 1 calc R . .
H14C H 1.1028 0.1481 0.3553 0.068 Uiso 1 1 calc R . .
C15 C 0.9380(7) 0.0875(3) 0.8246(3) 0.0320(8) Uani 1 1 d . A .
H15A H 0.9159 0.0562 0.9047 0.038 Uiso 1 1 calc R . .
H15B H 1.1421 0.0963 0.8094 0.038 Uiso 1 1 calc R . .
C16 C 0.8320(8) 0.0053(3) 0.7811(3) 0.0390(8) Uani 1 1 d . . .
H16A H 0.6285 -0.0018 0.7935 0.058 Uiso 1 1 calc R A .
H16B H 0.9322 -0.0681 0.8191 0.058 Uiso 1 1 calc R . .
H16C H 0.8673 0.0329 0.7027 0.058 Uiso 1 1 calc R . .
C17 C 0.4807(7) 0.1910(2) 0.9390(2) 0.0286(7) Uani 1 1 d . . .
H17A H 0.5245 0.1090 0.9691 0.034 Uiso 1 1 calc R A .
H17B H 0.2728 0.2038 0.9395 0.034 Uiso 1 1 calc R . .
C18 C 0.6172(7) 0.2382(3) 1.0123(2) 0.0338(8) Uani 1 1 d . A .
H18A H 0.5714 0.3191 0.9839 0.051 Uiso 1 1 calc R . .
H18B H 0.8229 0.2240 1.0138 0.051 Uiso 1 1 calc R . .
H18C H 0.5451 0.2019 1.0864 0.051 Uiso 1 1 calc R . .

loop_
_atom_site_aniso_label
_atom_site_aniso_U_11
_atom_site_aniso_U_22
_atom_site_aniso_U_33
_atom_site_aniso_U_23
_atom_site_aniso_U_13
_atom_site_aniso_U_12
Cu1 0.0207(4) 0.0200(3) 0.0192(3) -0.0073(3) 0.0009(2) -0.0006(2)
N1 0.0211(13) 0.0223(13) 0.0234(13) -0.0103(11) 0.0020(10) -0.0029(11)
N2 0.0207(13) 0.0219(13) 0.0225(13) -0.0086(11) 0.0001(10) -0.0042(11)
N3 0.039(3) 0.035(3) 0.031(3) -0.012(3) -0.002(3) 0.004(3)
C1 0.0186(15) 0.0254(16) 0.0228(16) -0.0108(13) 0.0033(12) -0.0072(13)
C2 0.0185(16) 0.0268(16) 0.0257(17) -0.0127(14) 0.0037(12) -0.0058(13)
C3 0.0172(16) 0.0263(16) 0.0338(18) -0.0158(15) 0.0019(13) -0.0044(12)
C4 0.0207(16) 0.0210(15) 0.0276(17) -0.0119(14) -0.0031(13) -0.0005(12)
C5 0.0261(17) 0.0206(16) 0.0268(17) -0.0115(13) -0.0035(13) 0.0001(13)
C6 0.0229(16) 0.0202(15) 0.0249(16) -0.0101(13) -0.0024(13) -0.0017(12)
C7 0.0269(17) 0.0226(16) 0.0232(16) -0.0089(13) -0.0042(13) -0.0021(13)
C8 0.0276(17) 0.0212(15) 0.0239(16) -0.0078(13) -0.0007(13) -0.0041(13)
C9 0.0233(16) 0.0220(16) 0.0218(15) -0.0088(13) 0.0007(12) -0.0054(13)
C10 0.0276(17) 0.0250(16) 0.0184(15) -0.0083(13) 0.0048(13) -0.0059(13)
C11 0.0263(18) 0.0363(18) 0.0320(18) -0.0152(15) 0.0071(14) -0.0021(14)
C12 0.044(2) 0.048(2) 0.0291(18) -0.0186(16) 0.0053(15) -0.0045(17)
C13 0.0277(19) 0.0355(19) 0.056(2) -0.0200(17) -0.0006(16) 0.0049(15)
C14 0.051(2) 0.034(2) 0.057(2) -0.0250(18) -0.0139(18) 0.0123(17)
C15 0.0365(19) 0.0299(18) 0.0261(17) -0.0088(14) -0.0045(14) 0.0055(15)
C16 0.044(2) 0.0259(18) 0.042(2) -0.0103(16) -0.0020(16) 0.0038(15)
C17 0.0333(18) 0.0231(16) 0.0252(17) -0.0057(14) 0.0041(14) -0.0022(13)
C18 0.037(2) 0.0398(19) 0.0230(17) -0.0108(15) 0.0049(14) -0.0054(15)

loop_
_atom_type_symbol
_atom_type_description
_atom_type_scat_dispersion_real
_atom_type_scat_dispersion_imag
_atom_type_scat_source
C C 0.0181 0.0091 'International Tables Vol C Tables 4.2.6.8 and 6.1.1.4'
H H 0.0000 0.0000 'International Tables Vol C Tables 4.2.6.8 and 6.1.1.4'
N N 0.0311 0.0180 'International Tables Vol C Tables 4.2.6.8 and 6.1.1.4'
Cu Cu -1.9646 0.5888 'International Tables Vol C Tables 4.2.6.8 and 6.1.1.4'

loop_
_geom_angle_atom_site_label_1
_geom_angle_atom_site_label_2
_geom_angle_atom_site_label_3
_geom_angle
_geom_angle_site_symmetry_1
_geom_angle_site_symmetry_3
_geom_angle_publ_flag
N2 Cu1 N2 179.999(1) 2_666 . ?
N2 Cu1 N1 88.98(10) 2_666 2_666 ?
N2 Cu1 N1 91.02(10) . 2_666 ?
N2 Cu1 N1 91.02(10) 2_666 . ?
N2 Cu1 N1 88.98(10) . . ?
N1 Cu1 N1 180.00(12) 2_666 . ?
C4 N1 C1 105.6(2) . . ?
C4 N1 Cu1 128.60(19) . . ?
C1 N1 Cu1 125.79(19) . . ?
C9 N2 C6 105.6(2) 2_666 . ?
C9 N2 Cu1 126.34(19) 2_666 . ?
C6 N2 Cu1 127.95(19) . . ?
C5 N3 H3B 112(4) . . ?
C5 N3 H3A 113(4) . . ?
H3B N3 H3A 114(3) . . ?
C10 C1 N1 124.9(3) . . ?
C10 C1 C2 124.9(3) . . ?
N1 C1 C2 110.2(3) . . ?
C3 C2 C1 107.0(3) . . ?
C3 C2 C11 127.7(3) . . ?
C1 C2 C11 125.3(3) . . ?
C2 C3 C4 106.9(3) . . ?
C2 C3 C13 125.3(3) . . ?
C4 C3 C13 127.7(3) . . ?
N1 C4 C5 123.8(3) . . ?
N1 C4 C3 110.3(3) . . ?
C5 C4 C3 125.9(3) . . ?
C6 C5 C4 126.2(3) . . ?
C6 C5 N3 118.0(3) . . ?
C4 C5 N3 115.7(3) . . ?
C6 C5 H5A 116.9 . . ?
C4 C5 H5A 116.9 . . ?
C5 C6 N2 124.3(3) . . ?
C5 C6 C7 125.7(3) . . ?
N2 C6 C7 110.1(3) . . ?
C8 C7 C6 106.5(3) . . ?
C8 C7 C15 126.6(3) . . ?
C6 C7 C15 126.6(3) . . ?
C7 C8 C9 107.0(3) . 2_666 ?
C7 C8 C17 128.1(3) . . ?
C9 C8 C17 124.9(3) 2_666 . ?
N2 C9 C10 124.7(3) 2_666 . ?
N2 C9 C8 110.7(3) 2_666 2_666 ?
C10 C9 C8 124.5(3) . 2_666 ?
C1 C10 C9 127.1(3) . . ?
C1 C10 H10 116.5 . . ?
C9 C10 H10 116.5 . . ?
C2 C11 C12 113.4(3) . . ?
C2 C11 H11A 108.9 . . ?
C12 C11 H11A 108.9 . . ?
C2 C11 H11B 108.9 . . ?
C12 C11 H11B 108.9 . . ?
H11A C11 H11B 107.7 . . ?
C11 C12 H12A 109.5 . . ?
C11 C12 H12B 109.5 . . ?
H12A C12 H12B 109.5 . . ?
C11 C12 H12C 109.5 . . ?
H12A C12 H12C 109.5 . . ?
H12B C12 H12C 109.5 . . ?
C3 C13 C14 112.9(3) . . ?
C3 C13 H13A 109.0 . . ?
C14 C13 H13A 109.0 . . ?
C3 C13 H13B 109.0 . . ?
C14 C13 H13B 109.0 . . ?
H13A C13 H13B 107.8 . . ?
C13 C14 H14A 109.5 . . ?
C13 C14 H14B 109.5 . . ?
H14A C14 H14B 109.5 . . ?
C13 C14 H14C 109.5 . . ?
H14A C14 H14C 109.5 . . ?
H14B C14 H14C 109.5 . . ?
C7 C15 C16 112.8(3) . . ?
C7 C15 H15A 109.0 . . ?
C16 C15 H15A 109.0 . . ?
C7 C15 H15B 109.0 . . ?
C16 C15 H15B 109.0 . . ?
H15A C15 H15B 107.8 . . ?
C15 C16 H16A 109.5 . . ?
C15 C16 H16B 109.5 . . ?
H16A C16 H16B 109.5 . . ?
C15 C16 H16C 109.5 . . ?
H16A C16 H16C 109.5 . . ?
H16B C16 H16C 109.5 . . ?
C8 C17 C18 113.3(2) . . ?
C8 C17 H17A 108.9 . . ?
C18 C17 H17A 108.9 . . ?
C8 C17 H17B 108.9 . . ?
C18 C17 H17B 108.9 . . ?
H17A C17 H17B 107.7 . . ?
C17 C18 H18A 109.5 . . ?
C17 C18 H18B 109.5 . . ?
H18A C18 H18B 109.5 . . ?
C17 C18 H18C 109.5 . . ?
H18A C18 H18C 109.5 . . ?
H18B C18 H18C 109.5 . . ?

loop_
_geom_bond_atom_site_label_1
_geom_bond_atom_site_label_2
_geom_bond_distance
_geom_bond_site_symmetry_2
_geom_bond_publ_flag
Cu1 N2 2.012(2) 2_666 ?
Cu1 N2 2.012(2) . ?
Cu1 N1 2.017(2) 2_666 ?
Cu1 N1 2.017(2) . ?
N1 C4 1.375(4) . ?
N1 C1 1.382(4) . ?
N2 C9 1.373(4) 2_666 ?
N2 C6 1.387(4) . ?
N3 C5 1.448(6) . ?
N3 H3B 0.92(2) . ?
N3 H3A 0.92(2) . ?
C1 C10 1.379(4) . ?
C1 C2 1.441(4) . ?
C2 C3 1.356(4) . ?
C2 C11 1.504(4) . ?
C3 C4 1.444(4) . ?
C3 C13 1.506(4) . ?
C4 C5 1.395(4) . ?
C5 C6 1.381(4) . ?
C5 H5A 0.9658 . ?
C6 C7 1.451(4) . ?
C7 C8 1.364(4) . ?
C7 C15 1.504(4) . ?
C8 C9 1.443(4) 2_666 ?
C8 C17 1.507(4) . ?
C9 N2 1.373(4) 2_666 ?
C9 C10 1.383(4) . ?
C9 C8 1.443(4) 2_666 ?
C10 H10 0.9500 . ?
C11 C12 1.514(5) . ?
C11 H11A 0.9900 . ?
C11 H11B 0.9900 . ?
C12 H12A 0.9800 . ?
C12 H12B 0.9800 . ?
C12 H12C 0.9800 . ?
C13 C14 1.521(5) . ?
C13 H13A 0.9900 . ?
C13 H13B 0.9900 . ?
C14 H14A 0.9800 . ?
C14 H14B 0.9800 . ?
C14 H14C 0.9800 . ?
C15 C16 1.527(5) . ?
C15 H15A 0.9900 . ?
C15 H15B 0.9900 . ?
C16 H16A 0.9800 . ?
C16 H16B 0.9800 . ?
C16 H16C 0.9800 . ?
C17 C18 1.523(4) . ?
C17 H17A 0.9900 . ?
C17 H17B 0.9900 . ?
C18 H18A 0.9800 . ?
C18 H18B 0.9800 . ?
C18 H18C 0.9800 . ?
